data_2240462
loop_
_publ_author_name
'Ouahrouch, Abdelaaziz'
'Taourirte, Moha'
'Lazrek, Hassan B.'
'Engels, Joachim W.'
'Bolte, Michael'

_publ_section_title
;
 Crystal structure of 2-benzamido-<i>N</i>-(2,2-diethoxyethyl)benzamide
;
_journal_coeditor_code LH5750
_journal_issue 3
_journal_name_full 'Acta Crystallographica Section E'
_journal_page_first o214
_journal_page_last o215
_journal_paper_doi 10.1107/S2056989015003370
_journal_volume 71
_journal_year 2015
_chemical_formula_iupac 'C20 H24 N2 O4'
_chemical_formula_moiety 'C20 H24 N2 O4'
_chemical_formula_sum 'C20 H24 N2 O4'
_chemical_formula_weight 356.41
_chemical_name_systematic
;
2-Benzamido-<i>N</i>-(2,2-diethoxyethyl)benzamide
;
_space_group_crystal_system monoclinic
_space_group_IT_number 14
_space_group_name_Hall '-P 2yn'
_space_group_name_H-M_alt 'P 1 21/n 1'
_symmetry_space_group_name_Hall '-P 2yn'
_symmetry_space_group_name_H-M 'P 1 21/n 1'
_atom_sites_solution_hydrogens mixed
_audit_creation_method SHELXL-2014/6
_cell_angle_alpha 90
_cell_angle_beta 98.659(4)
_cell_angle_gamma 90
_cell_formula_units_Z 4
_cell_length_a 8.4901(4)
_cell_length_b 14.2281(7)
_cell_length_c 15.3864(7)
_cell_measurement_reflns_used 59538
_cell_measurement_temperature 173(2)
_cell_measurement_theta_max 29.94
_cell_measurement_theta_min 3.64
_cell_volume 1837.46(15)
_computing_cell_refinement
;
X-AREA (Stoe & Cie, 2001)
;
_computing_data_collection
;
X-AREA (Stoe & Cie, 2001)
;
_computing_data_reduction
;
X-AREA (Stoe & Cie, 2001)
;
_computing_molecular_graphics
;
XP (Sheldrick, 2008) and PLATON (Spek, 2009)
;
_computing_publication_material
;
SHELXL97 (Sheldrick, 2008) and publCIF (Westrip, 2010)
;
_computing_structure_refinement
;
SHELXL97 (Sheldrick, 2008)
;
_computing_structure_solution
;
SHELXS97 (Sheldrick, 2008)
;
_diffrn_ambient_temperature 173(2)
_diffrn_measured_fraction_theta_full 0.996
_diffrn_measured_fraction_theta_max 0.989
_diffrn_measurement_device_type 'Stoe IPDS II two-circle'
_diffrn_measurement_method \w
_diffrn_radiation_type MoK\a
_diffrn_radiation_wavelength 0.71073
_diffrn_reflns_av_R_equivalents 0.0648
_diffrn_reflns_limit_h_max 10
_diffrn_reflns_limit_h_min -11
_diffrn_reflns_limit_k_max 19
_diffrn_reflns_limit_k_min -19
_diffrn_reflns_limit_l_max 21
_diffrn_reflns_limit_l_min -21
_diffrn_reflns_number 56243
_diffrn_reflns_theta_full 25.000
_diffrn_reflns_theta_max 29.682
_diffrn_reflns_theta_min 3.628
_exptl_absorpt_coefficient_mu 0.090
_exptl_absorpt_correction_T_max 0.892
_exptl_absorpt_correction_T_min 0.874
_exptl_absorpt_correction_type multi-scan
_exptl_absorpt_process_details
;
(X-AREA; Stoe & Cie, 2001)
;
_exptl_crystal_colour colourless
_exptl_crystal_density_diffrn 1.288
_exptl_crystal_description block
_exptl_crystal_F_000 760
_exptl_crystal_size_max 0.360
_exptl_crystal_size_mid 0.350
_exptl_crystal_size_min 0.320
_refine_diff_density_max 0.354
_refine_diff_density_min -0.175
_refine_ls_extinction_coef 0.020(2)
_refine_ls_extinction_expression Fc^*^=kFc[1+0.001xFc^2^\l^3^/sin(2\q)]^-1/4^
_refine_ls_extinction_method
;
SHELXL97 (Sheldrick, 2008)
;
_refine_ls_goodness_of_fit_ref 1.078
_refine_ls_hydrogen_treatment mixed
_refine_ls_matrix_type full
_refine_ls_number_parameters 244
_refine_ls_number_reflns 5148
_refine_ls_number_restraints 0
_refine_ls_restrained_S_all 1.078
_refine_ls_R_factor_all 0.0463
_refine_ls_R_factor_gt 0.0409
_refine_ls_shift/su_max 0.000
_refine_ls_shift/su_mean 0.000
_refine_ls_structure_factor_coef Fsqd
_refine_ls_weighting_details 'w=1/[\s^2^(Fo^2^)+(0.0525P)^2^+0.4445P] where P=(Fo^2^+2Fc^2^)/3'
_refine_ls_weighting_scheme calc
_refine_ls_wR_factor_gt 0.1067
_refine_ls_wR_factor_ref 0.1100
_reflns_number_gt 4676
_reflns_number_total 5148
_reflns_threshold_expression I>2\s(I)
_cod_data_source_file lh5750sup1.cif
_cod_data_source_block I
_cod_database_code 2240462
_cod_database_fobs_code 2240462
_shelx_space_group_comment
;
The symmetry employed for this shelxl refinement is uniquely defined
by the following loop, which should always be used as a source of
symmetry information in preference to the above space-group names.
They are only intended as comments.
;
_shelx_estimated_absorpt_t_min 0.968
_shelx_estimated_absorpt_t_max 0.972
_shelxl_version_number 2014/6

loop_
_space_group_symop_operation_xyz
'x, y, z'
'-x+1/2, y+1/2, -z+1/2'
'-x, -y, -z'
'x-1/2, -y-1/2, z-1/2'

loop_
_atom_site_type_symbol
_atom_site_label
_atom_site_fract_x
_atom_site_fract_y
_atom_site_fract_z
_atom_site_U_iso_or_equiv
_atom_site_adp_type
_atom_site_calc_flag
_atom_site_occupancy
N N1 0.62897(11) 0.11518(6) 0.37268(6) 0.02663(18) Uani d 1
H H1 0.6531(19) 0.1522(11) 0.4190(10) 0.039(4) Uiso d 1
N N2 0.73335(10) 0.39881(6) 0.34983(5) 0.02395(17) Uani d 1
H H2 0.7336(17) 0.4150(10) 0.2968(10) 0.031(3) Uiso d 1
O O1 0.67588(12) -0.02751(6) 0.31368(5) 0.0385(2) Uani d 1
O O2 0.69514(10) 0.28243(5) 0.44371(5) 0.02974(17) Uani d 1
O O3 0.80069(8) 0.55548(5) 0.53889(5) 0.02611(16) Uani d 1
O O4 0.59596(8) 0.56951(5) 0.41902(5) 0.02602(16) Uani d 1
C C1 0.67865(13) 0.02429(7) 0.37787(7) 0.0271(2) Uani d 1
C C2 0.67557(11) 0.31442(7) 0.36759(6) 0.02229(18) Uani d 1
C C3 0.81688(11) 0.45736(7) 0.41942(6) 0.02321(18) Uani d 1
H H3A 0.8822 0.5043 0.3934 0.028 Uiso calc 1
H H3B 0.8898 0.4176 0.4602 0.028 Uiso calc 1
C C4 0.70242(11) 0.50823(7) 0.47073(6) 0.02223(18) Uani d 1
H H4 0.6387 0.4601 0.4976 0.027 Uiso calc 1
C C5 0.71605(13) 0.59880(9) 0.60186(8) 0.0347(2) Uani d 1
H H5A 0.6615 0.5504 0.6327 0.042 Uiso calc 1
H H5B 0.6347 0.6426 0.5721 0.042 Uiso calc 1
C C6 0.83490(14) 0.65147(8) 0.66656(7) 0.0330(2) Uani d 1
H H6A 0.7797 0.6819 0.7105 0.049 Uiso calc 1
H H6B 0.9146 0.6075 0.6958 0.049 Uiso calc 1
H H6C 0.8878 0.6993 0.6354 0.049 Uiso calc 1
C C7 0.66672(14) 0.64600(9) 0.37833(9) 0.0375(3) Uani d 1
H H7A 0.6954 0.6257 0.3212 0.045 Uiso calc 1
H H7B 0.7649 0.6671 0.4164 0.045 Uiso calc 1
C C8 0.54856(18) 0.72486(10) 0.36468(11) 0.0473(3) Uani d 1
H H8A 0.5950 0.7779 0.3368 0.071 Uiso calc 1
H H8B 0.4521 0.7035 0.3267 0.071 Uiso calc 1
H H8C 0.5213 0.7447 0.4216 0.071 Uiso calc 1
C C11 0.74040(13) -0.00903(7) 0.46888(7) 0.0277(2) Uani d 1
C C12 0.84330(16) -0.08571(8) 0.47741(9) 0.0391(3) Uani d 1
H H12 0.8685 -0.1164 0.4264 0.047 Uiso calc 1
C C13 0.90937(19) -0.11757(10) 0.56026(10) 0.0493(3) Uani d 1
H H13 0.9823 -0.1686 0.5658 0.059 Uiso calc 1
C C14 0.86936(19) -0.07526(11) 0.63444(9) 0.0509(4) Uani d 1
H H14 0.9139 -0.0975 0.6910 0.061 Uiso calc 1
C C15 0.76431(18) -0.00032(10) 0.62657(8) 0.0425(3) Uani d 1
H H15 0.7361 0.0283 0.6779 0.051 Uiso calc 1
C C16 0.69998(14) 0.03331(8) 0.54417(7) 0.0319(2) Uani d 1
H H16 0.6285 0.0851 0.5391 0.038 Uiso calc 1
C C21 0.56160(11) 0.16374(7) 0.29641(6) 0.02321(18) Uani d 1
C C22 0.58342(11) 0.26171(7) 0.29212(6) 0.02224(18) Uani d 1
C C23 0.51100(13) 0.30950(7) 0.21728(7) 0.0273(2) Uani d 1
H H23 0.5245 0.3756 0.2136 0.033 Uiso calc 1
C C24 0.41991(13) 0.26268(8) 0.14820(7) 0.0301(2) Uani d 1
H H24 0.3724 0.2963 0.0976 0.036 Uiso calc 1
C C25 0.39886(12) 0.16645(8) 0.15357(7) 0.0291(2) Uani d 1
H H25 0.3359 0.1341 0.1067 0.035 Uiso calc 1
C C26 0.46886(13) 0.11722(7) 0.22676(7) 0.0274(2) Uani d 1
H H26 0.4538 0.0512 0.2297 0.033 Uiso calc 1

loop_
_atom_site_aniso_label
_atom_site_aniso_U_11
_atom_site_aniso_U_22
_atom_site_aniso_U_33
_atom_site_aniso_U_12
_atom_site_aniso_U_13
_atom_site_aniso_U_23
N1 0.0370(5) 0.0208(4) 0.0209(4) -0.0003(3) 0.0005(3) -0.0013(3)
N2 0.0285(4) 0.0242(4) 0.0187(4) -0.0022(3) 0.0021(3) -0.0009(3)
O1 0.0569(5) 0.0297(4) 0.0287(4) 0.0088(4) 0.0053(4) -0.0057(3)
O2 0.0428(4) 0.0251(3) 0.0196(3) -0.0033(3) -0.0007(3) 0.0001(3)
O3 0.0214(3) 0.0309(4) 0.0254(3) -0.0009(3) 0.0015(3) -0.0082(3)
O4 0.0204(3) 0.0267(3) 0.0302(4) 0.0001(3) 0.0013(3) 0.0035(3)
C1 0.0332(5) 0.0230(4) 0.0253(4) -0.0003(4) 0.0053(4) -0.0003(3)
C2 0.0241(4) 0.0217(4) 0.0204(4) 0.0022(3) 0.0013(3) -0.0020(3)
C3 0.0213(4) 0.0237(4) 0.0241(4) -0.0017(3) 0.0018(3) -0.0034(3)
C4 0.0206(4) 0.0228(4) 0.0227(4) -0.0014(3) 0.0015(3) -0.0015(3)
C5 0.0279(5) 0.0443(6) 0.0321(5) -0.0004(4) 0.0054(4) -0.0143(5)
C6 0.0389(6) 0.0293(5) 0.0308(5) -0.0042(4) 0.0051(4) -0.0078(4)
C7 0.0303(5) 0.0354(6) 0.0472(7) 0.0008(4) 0.0070(5) 0.0155(5)
C8 0.0459(7) 0.0348(6) 0.0597(8) 0.0072(5) 0.0027(6) 0.0140(6)
C11 0.0333(5) 0.0225(4) 0.0268(5) -0.0040(4) 0.0035(4) 0.0026(3)
C12 0.0471(7) 0.0298(5) 0.0412(6) 0.0055(5) 0.0093(5) 0.0092(5)
C13 0.0513(8) 0.0415(7) 0.0539(8) 0.0059(6) 0.0043(6) 0.0229(6)
C14 0.0593(8) 0.0510(8) 0.0384(7) -0.0101(6) -0.0055(6) 0.0217(6)
C15 0.0573(8) 0.0435(6) 0.0262(5) -0.0135(6) 0.0042(5) 0.0042(5)
C16 0.0392(6) 0.0288(5) 0.0277(5) -0.0065(4) 0.0048(4) -0.0001(4)
C21 0.0257(4) 0.0237(4) 0.0204(4) 0.0009(3) 0.0039(3) -0.0019(3)
C22 0.0238(4) 0.0228(4) 0.0197(4) 0.0009(3) 0.0021(3) -0.0021(3)
C23 0.0311(5) 0.0251(4) 0.0240(4) 0.0007(4) -0.0014(4) 0.0003(3)
C24 0.0307(5) 0.0343(5) 0.0231(4) 0.0019(4) -0.0032(4) 0.0002(4)
C25 0.0271(5) 0.0353(5) 0.0238(4) -0.0023(4) 0.0003(4) -0.0070(4)
C26 0.0310(5) 0.0254(4) 0.0256(4) -0.0037(4) 0.0034(4) -0.0051(4)

loop_
_atom_type_symbol
_atom_type_description
_atom_type_scat_dispersion_real
_atom_type_scat_dispersion_imag
_atom_type_scat_source
C C 0.0033 0.0016 'International Tables Vol C Tables 4.2.6.8 and 6.1.1.4'
H H 0.0000 0.0000 'International Tables Vol C Tables 4.2.6.8 and 6.1.1.4'
N N 0.0061 0.0033 'International Tables Vol C Tables 4.2.6.8 and 6.1.1.4'
O O 0.0106 0.0060 'International Tables Vol C Tables 4.2.6.8 and 6.1.1.4'

loop_
_geom_angle_atom_site_label_1
_geom_angle_atom_site_label_2
_geom_angle_atom_site_label_3
_geom_angle
C1 N1 C21 126.87(8)
C1 N1 H1 119.1(10)
C21 N1 H1 113.3(10)
C2 N2 C3 121.06(8)
C2 N2 H2 119.5(10)
C3 N2 H2 118.8(10)
C4 O3 C5 114.11(7)
C4 O4 C7 116.14(8)
O1 C1 N1 123.70(10)
O1 C1 C11 121.56(9)
N1 C1 C11 114.73(9)
O2 C2 N2 121.22(9)
O2 C2 C22 121.74(9)
N2 C2 C22 117.02(8)
N2 C3 C4 112.03(8)
N2 C3 H3A 109.2
C4 C3 H3A 109.2
N2 C3 H3B 109.2
C4 C3 H3B 109.2
H3A C3 H3B 107.9
O3 C4 O4 112.45(8)
O3 C4 C3 105.07(7)
O4 C4 C3 113.91(8)
O3 C4 H4 108.4
O4 C4 H4 108.4
C3 C4 H4 108.4
O3 C5 C6 107.89(9)
O3 C5 H5A 110.1
C6 C5 H5A 110.1
O3 C5 H5B 110.1
C6 C5 H5B 110.1
H5A C5 H5B 108.4
C5 C6 H6A 109.5
C5 C6 H6B 109.5
H6A C6 H6B 109.5
C5 C6 H6C 109.5
H6A C6 H6C 109.5
H6B C6 H6C 109.5
O4 C7 C8 108.32(10)
O4 C7 H7A 110.0
C8 C7 H7A 110.0
O4 C7 H7B 110.0
C8 C7 H7B 110.0
H7A C7 H7B 108.4
C7 C8 H8A 109.5
C7 C8 H8B 109.5
H8A C8 H8B 109.5
C7 C8 H8C 109.5
H8A C8 H8C 109.5
H8B C8 H8C 109.5
C12 C11 C16 119.35(10)
C12 C11 C1 117.59(10)
C16 C11 C1 123.06(10)
C13 C12 C11 120.23(13)
C13 C12 H12 119.9
C11 C12 H12 119.9
C14 C13 C12 120.12(13)
C14 C13 H13 119.9
C12 C13 H13 119.9
C13 C14 C15 120.03(12)
C13 C14 H14 120.0
C15 C14 H14 120.0
C14 C15 C16 120.36(13)
C14 C15 H15 119.8
C16 C15 H15 119.8
C15 C16 C11 119.87(12)
C15 C16 H16 120.1
C11 C16 H16 120.1
C26 C21 N1 121.23(9)
C26 C21 C22 119.70(9)
N1 C21 C22 119.02(8)
C23 C22 C21 118.38(9)
C23 C22 C2 120.54(8)
C21 C22 C2 121.02(8)
C24 C23 C22 121.54(9)
C24 C23 H23 119.2
C22 C23 H23 119.2
C25 C24 C23 119.41(9)
C25 C24 H24 120.3
C23 C24 H24 120.3
C26 C25 C24 120.41(9)
C26 C25 H25 119.8
C24 C25 H25 119.8
C25 C26 C21 120.56(9)
C25 C26 H26 119.7
C21 C26 H26 119.7

loop_
_geom_bond_atom_site_label_1
_geom_bond_atom_site_label_2
_geom_bond_distance
N1 C1 1.3589(13)
N1 C21 1.4069(12)
N1 H1 0.886(16)
N2 C2 1.3406(12)
N2 C3 1.4542(12)
N2 H2 0.848(15)
O1 C1 1.2296(13)
O2 C2 1.2441(11)
O3 C4 1.4088(11)
O3 C5 1.4299(13)
O4 C4 1.4120(11)
O4 C7 1.4319(13)
C1 C11 1.4965(14)
C2 C22 1.4998(12)
C3 C4 1.5240(13)
C3 H3A 0.9900
C3 H3B 0.9900
C4 H4 1.0000
C5 C6 1.5061(15)
C5 H5A 0.9900
C5 H5B 0.9900
C6 H6A 0.9800
C6 H6B 0.9800
C6 H6C 0.9800
C7 C8 1.4987(17)
C7 H7A 0.9900
C7 H7B 0.9900
C8 H8A 0.9800
C8 H8B 0.9800
C8 H8C 0.9800
C11 C12 1.3915(16)
C11 C16 1.3937(15)
C12 C13 1.3892(18)
C12 H12 0.9500
C13 C14 1.377(2)
C13 H13 0.9500
C14 C15 1.384(2)
C14 H14 0.9500
C15 C16 1.3878(16)
C15 H15 0.9500
C16 H16 0.9500
C21 C26 1.3973(13)
C21 C22 1.4091(13)
C22 C23 1.3976(13)
C23 C24 1.3871(14)
C23 H23 0.9500
C24 C25 1.3850(16)
C24 H24 0.9500
C25 C26 1.3821(15)
C25 H25 0.9500
C26 H26 0.9500

loop_
_geom_hbond_atom_site_label_D
_geom_hbond_atom_site_label_H
_geom_hbond_atom_site_label_A
_geom_hbond_site_symmetry_A
_geom_hbond_distance_DH
_geom_hbond_distance_HA
_geom_hbond_distance_DA
_geom_hbond_angle_DHA
N1 H1 O2 . 0.886(16) 1.914(15) 2.6434(11) 138.6(14)
N2 H2 O1 2_655 0.848(15) 2.132(15) 2.9338(12) 157.6(13)

loop_
_geom_torsion_atom_site_label_1
_geom_torsion_atom_site_label_2
_geom_torsion_atom_site_label_3
_geom_torsion_atom_site_label_4
_geom_torsion
C21 N1 C1 O1 2.80(18)
C21 N1 C1 C11 -177.98(9)
C3 N2 C2 O2 -1.91(14)
C3 N2 C2 C22 176.69(8)
C2 N2 C3 C4 -78.73(11)
C5 O3 C4 O4 62.87(11)
C5 O3 C4 C3 -172.70(9)
C7 O4 C4 O3 57.49(11)
C7 O4 C4 C3 -61.91(11)
N2 C3 C4 O3 175.66(8)
N2 C3 C4 O4 -60.83(10)
C4 O3 C5 C6 -176.28(9)
C4 O4 C7 C8 -153.25(10)
O1 C1 C11 C12 21.90(16)
N1 C1 C11 C12 -157.34(10)
O1 C1 C11 C16 -158.35(11)
N1 C1 C11 C16 22.41(15)
C16 C11 C12 C13 -2.25(18)
C1 C11 C12 C13 177.51(12)
C11 C12 C13 C14 2.1(2)
C12 C13 C14 C15 -0.6(2)
C13 C14 C15 C16 -0.7(2)
C14 C15 C16 C11 0.47(19)
C12 C11 C16 C15 0.99(17)
C1 C11 C16 C15 -178.76(11)
C1 N1 C21 C26 31.59(16)
C1 N1 C21 C22 -150.91(10)
C26 C21 C22 C23 -0.19(14)
N1 C21 C22 C23 -177.73(9)
C26 C21 C22 C2 176.98(9)
N1 C21 C22 C2 -0.56(14)
O2 C2 C22 C23 155.43(10)
N2 C2 C22 C23 -23.16(13)
O2 C2 C22 C21 -21.68(14)
N2 C2 C22 C21 159.73(9)
C21 C22 C23 C24 -0.21(15)
C2 C22 C23 C24 -177.39(10)
C22 C23 C24 C25 0.54(16)
C23 C24 C25 C26 -0.49(17)
C24 C25 C26 C21 0.10(16)
N1 C21 C26 C25 177.72(10)
C22 C21 C26 C25 0.24(15)
